data_4022194
loop_
_publ_author_name
'Stephen Hanessian'
'Dougal J. Ritson'

_publ_section_title
;
 Structure-Based Organic Synthesis of a Tricyclic N-Malayamycin Analogue
;
_journal_name_full 'Journal of Organic Chemistry'
_journal_page_first 9807
_journal_page_last 9817
_journal_paper_doi 10.1021/jo061904r
_journal_volume 71
_journal_year 2006
_chemical_absolute_configuration rmad
_chemical_compound_source 'Synthesized by the authors. See text'
_chemical_formula_sum 'C13 H20 N4 O8'
_chemical_formula_weight 360.33
_chemical_name_systematic
; 
 ? 
;
_space_group_IT_number 4
_symmetry_cell_setting monoclinic
_symmetry_space_group_name_Hall 'P 2yb'
_symmetry_space_group_name_H-M 'P 1 21 1'
_atom_sites_solution_hydrogens geom
_atom_sites_solution_primary direct
_atom_sites_solution_secondary difmap
_audit_creation_method SHELXL-97
_cell_angle_alpha 90.00
_cell_angle_beta 94.85(2)
_cell_angle_gamma 90.00
_cell_formula_units_Z 2
_cell_length_a 10.3388(14)
_cell_length_b 5.1216(14)
_cell_length_c 15.230(4)
_cell_measurement_reflns_used 25
_cell_measurement_temperature 293(2)
_cell_measurement_theta_max 25.00
_cell_measurement_theta_min 20.00
_cell_volume 803.6(3)
_computing_cell_refinement 'CAD4 Program (Nonius 1989)'
_computing_data_collection 'CAD4 Program (Nonius 1989)'
_computing_data_reduction 'Local Program'
_computing_molecular_graphics 'SHELXTL (Bruker, 1997)'
_computing_publication_material 'UdMX (local program)'
_computing_structure_refinement 'SHELXL97 (Sheldrick, 1997)'
_computing_structure_solution 'SHELXS97 (Sheldrick, 1997)'
_diffrn_ambient_temperature 293(2)
_diffrn_measured_fraction_theta_full 0.999
_diffrn_measured_fraction_theta_max 0.999
_diffrn_measurement_device_type Enraf-Nonius-CAD4
_diffrn_measurement_method \w
_diffrn_radiation_monochromator graphite
_diffrn_radiation_source 'Sealed Tube'
_diffrn_radiation_type CuK\a
_diffrn_radiation_wavelength 1.54178
_diffrn_reflns_av_R_equivalents 0.049
_diffrn_reflns_av_sigmaI/netI 0.0399
_diffrn_reflns_limit_h_max 12
_diffrn_reflns_limit_h_min -12
_diffrn_reflns_limit_k_max 6
_diffrn_reflns_limit_k_min -6
_diffrn_reflns_limit_l_max 18
_diffrn_reflns_limit_l_min -18
_diffrn_reflns_number 15131
_diffrn_reflns_theta_full 69.94
_diffrn_reflns_theta_max 69.94
_diffrn_reflns_theta_min 2.91
_diffrn_standards_decay_% -0.23
_diffrn_standards_interval_time 60
_diffrn_standards_number 3
_exptl_absorpt_coefficient_mu 1.072
_exptl_absorpt_correction_T_max 0.9300
_exptl_absorpt_correction_T_min 0.5800
_exptl_absorpt_correction_type none
_exptl_absorpt_process_details 'No absorption correction applied'
_exptl_crystal_colour Colourless
_exptl_crystal_density_diffrn 1.489
_exptl_crystal_density_method 'not measured'
_exptl_crystal_description plate
_exptl_crystal_F_000 380
_exptl_crystal_size_max 0.57
_exptl_crystal_size_mid 0.33
_exptl_crystal_size_min 0.07
_refine_diff_density_max 0.312
_refine_diff_density_min -0.172
_refine_diff_density_rms 0.049
_refine_ls_abs_structure_details 'Flack H D (1983), XXXX Friedel Pairs'
_refine_ls_abs_structure_Flack -0.2(4)
_refine_ls_extinction_coef 0.029(3)
_refine_ls_extinction_expression Fc^*^=kFc[1+0.001xFc^2^\l^3^/sin(2\q)]^-1/4^
_refine_ls_extinction_method SHELXL
_refine_ls_goodness_of_fit_ref 1.072
_refine_ls_hydrogen_treatment constr
_refine_ls_matrix_type full
_refine_ls_number_parameters 276
_refine_ls_number_reflns 3023
_refine_ls_number_restraints 31
_refine_ls_restrained_S_all 1.142
_refine_ls_R_factor_all 0.0721
_refine_ls_R_factor_gt 0.0617
_refine_ls_shift/su_max 0.001
_refine_ls_shift/su_mean 0.000
_refine_ls_structure_factor_coef Fsqd
_refine_ls_weighting_details 'calc w=1/[\s^2^(Fo^2^)+(0.1127P)^2^+0.0000P] where P=(Fo^2^+2Fc^2^)/3'
_refine_ls_weighting_scheme calc
_refine_ls_wR_factor_gt 0.1752
_refine_ls_wR_factor_ref 0.1848
_reflns_number_gt 2311
_reflns_number_total 3023
_reflns_threshold_expression I>2\s(I)
_cod_data_source_file jo061904rsi20060922_043407.cif
_cod_depositor_comments
;
The following automatic conversions were performed:
'_symmetry_cell_setting' value 'Monoclinic' changed to 'monoclinic'
according to '/home/saulius/struct/CIF-dictionaries/cif_core.dic'
dictionary named 'cif_core.dic' version 2.4.1 from
2010-06-29.

'_geom_bond_publ_flag' value 'Y' changed to 'y' according to
'/home/saulius/struct/CIF-dictionaries/cif_core.dic' dictionary named
'cif_core.dic' version 2.4.1 from 2010-06-29 (42
times).

'_geom_angle_publ_flag' value 'Y' changed to 'y' according to
'/home/saulius/struct/CIF-dictionaries/cif_core.dic' dictionary named
'cif_core.dic' version 2.4.1 from 2010-06-29 (64
times).

'_geom_torsion_publ_flag' value 'Y' changed to 'y' according to
'/home/saulius/struct/CIF-dictionaries/cif_core.dic' dictionary named
'cif_core.dic' version 2.4.1 from 2010-06-29 (96 times).

Automatic conversion script
Id: cif_fix_enum 1527 2010-12-29 10:47:43Z saulius 
;
_cod_original_sg_symbol_H-M 'P 21'
_cod_database_code 4022194

loop_
_symmetry_equiv_pos_as_xyz
'x, y, z'
'-x, y+1/2, -z'

loop_
_atom_site_label
_atom_site_type_symbol
_atom_site_fract_x
_atom_site_fract_y
_atom_site_fract_z
_atom_site_U_iso_or_equiv
_atom_site_adp_type
_atom_site_occupancy
_atom_site_symmetry_multiplicity
_atom_site_calc_flag
_atom_site_refinement_flags
_atom_site_disorder_assembly
_atom_site_disorder_group
O1 O 0.8581(3) 0.1904(5) 0.21189(18) 0.0668(8) Uani 1 1 d . . .
O2 O 1.1253(4) 0.4271(10) 0.2762(3) 0.1074(14) Uani 1 1 d . . .
H2 H 1.1774 0.5407 0.2932 0.161 Uiso 1 1 calc R . .
O3 O 0.9533(6) 0.5622(8) 0.4056(2) 0.1241(18) Uani 1 1 d . D .
O5 O 1.02504(19) 0.8032(5) 0.06489(15) 0.0511(6) Uani 1 1 d . . .
O6 O 0.6229(2) 1.0606(6) -0.0402(2) 0.0732(9) Uani 1 1 d . . .
N1 N 0.8231(2) 0.9201(6) 0.0126(2) 0.0500(7) Uani 1 1 d . . .
H1 H 0.8575 1.0411 -0.0170 0.060 Uiso 1 1 calc R . .
N2 N 0.6418(3) 0.7018(7) 0.0504(3) 0.0698(10) Uani 1 1 d . . .
H2A H 0.5592 0.6773 0.0463 0.084 Uiso 1 1 calc R . .
C1 C 0.9348(4) 0.3878(8) 0.1717(3) 0.0572(9) Uani 1 1 d . . .
H1A H 0.9990 0.3027 0.1375 0.069 Uiso 1 1 calc R . .
C2 C 1.0059(5) 0.5424(9) 0.2492(3) 0.0771(14) Uani 1 1 d . . .
H2C H 1.0160 0.7269 0.2341 0.092 Uiso 1 1 calc R . .
C3 C 0.9091(6) 0.5069(9) 0.3162(3) 0.0805(14) Uani 1 1 d . . .
H3A H 0.8323 0.6137 0.2994 0.097 Uiso 1 1 calc R . .
C4 C 0.8732(5) 0.2238(8) 0.3068(3) 0.0682(11) Uani 1 1 d . D .
H4A H 0.9468 0.1178 0.3308 0.082 Uiso 1 1 calc R . .
C5 C 0.7568(5) 0.1571(10) 0.3549(3) 0.0865(15) Uani 1 1 d D . .
H5A H 0.7338 -0.0283 0.3504 0.104 Uiso 0.34 1 calc PR A 1
H5B H 0.7412 -0.0316 0.3527 0.104 Uiso 0.33 1 calc PR A 2
H5C H 0.7615 -0.0336 0.3592 0.104 Uiso 0.33 1 calc PR A 3
C6 C 0.7911(5) 0.2450(8) 0.4506(2) 0.102(2) Uani 1 1 d D C .
H6A H 0.8575 0.1247 0.4765 0.122 Uiso 0.46 1 calc PR B 1
H6B H 0.8460 0.1170 0.4839 0.122 Uiso 0.28 1 calc PR B 2
H6C H 0.8511 0.1197 0.4809 0.122 Uiso 0.26 1 calc PR B 3
C7 C 0.8488(5) 0.5245(8) 0.4590(2) 0.148(4) Uani 1 1 d R . .
H7A H 0.7810 0.6503 0.4423 0.177 Uiso 1 1 calc R . .
H7B H 0.8791 0.5567 0.5201 0.177 Uiso 1 1 calc R . .
C10 C 0.9066(3) 0.7619(6) 0.0634(2) 0.0451(7) Uani 1 1 d . . .
C11 C 0.8472(3) 0.5588(7) 0.1116(2) 0.0514(8) Uani 1 1 d . . .
C12 C 0.7185(4) 0.5384(8) 0.1022(3) 0.0627(10) Uani 1 1 d . . .
H12 H 0.6793 0.4065 0.1325 0.075 Uiso 1 1 calc R . .
C13 C 0.6905(3) 0.9036(8) 0.0045(3) 0.0573(9) Uani 1 1 d . . .
O41 O 0.6972(11) 0.275(3) 0.5126(6) 0.088(2) Uani 0.46 1 d PD C 1
C81 C 0.6371(17) 0.033(4) 0.5327(10) 0.101(5) Uani 0.46 1 d PD C 1
H81A H 0.6074 -0.0537 0.4790 0.152 Uiso 0.46 1 calc PR C 1
H81B H 0.5646 0.0669 0.5666 0.152 Uiso 0.46 1 calc PR C 1
H81C H 0.6989 -0.0751 0.5662 0.152 Uiso 0.46 1 calc PR C 1
O42 O 0.6732(17) 0.300(5) 0.4924(10) 0.088(2) Uani 0.28 1 d PD C 2
C82 C 0.604(2) 0.061(7) 0.501(2) 0.101(5) Uani 0.28 1 d PD C 2
H82A H 0.5690 0.0029 0.4437 0.152 Uiso 0.28 1 calc PR C 2
H82B H 0.5339 0.0885 0.5376 0.152 Uiso 0.28 1 calc PR C 2
H82C H 0.6614 -0.0699 0.5270 0.152 Uiso 0.28 1 calc PR C 2
O43 O 0.6438(13) 0.169(3) 0.4660(7) 0.088(2) Uani 0.26 1 d PD C 3
C83 C 0.647(3) 0.141(7) 0.5587(13) 0.101(5) Uani 0.26 1 d PD C 3
H83A H 0.6580 0.3098 0.5859 0.152 Uiso 0.26 1 calc PR C 3
H83B H 0.7186 0.0307 0.5789 0.152 Uiso 0.26 1 calc PR C 3
H83C H 0.5675 0.0646 0.5740 0.152 Uiso 0.26 1 calc PR C 3
N31 N 0.6572(14) 0.323(3) 0.3150(14) 0.076(2) Uani 0.34 1 d PD D 1
H31 H 0.6649 0.4903 0.3120 0.092 Uiso 0.34 1 calc PR D 1
C71 C 0.557(2) 0.202(3) 0.285(2) 0.075(3) Uani 0.34 1 d PD D 1
O71 O 0.5239(13) -0.023(2) 0.2628(11) 0.093(3) Uani 0.34 1 d PD D 1
N41 N 0.4514(19) 0.358(5) 0.2510(17) 0.125(6) Uani 0.34 1 d PD D 1
H41A H 0.3849 0.2868 0.2229 0.188 Uiso 0.34 1 calc PR D 1
H41B H 0.4536 0.5244 0.2588 0.188 Uiso 0.34 1 calc PR D 1
N32 N 0.6423(12) 0.292(2) 0.3269(16) 0.076(2) Uani 0.33 1 d PD D 2
H32 H 0.6289 0.4557 0.3357 0.092 Uiso 0.33 1 calc PR D 2
C72 C 0.5593(19) 0.133(3) 0.285(2) 0.075(3) Uani 0.33 1 d PD D 2
O72 O 0.5687(16) -0.119(3) 0.2873(14) 0.093(3) Uani 0.33 1 d PD D 2
N42 N 0.4577(18) 0.261(6) 0.2380(16) 0.125(6) Uani 0.33 1 d PD D 2
H42A H 0.3981 0.1727 0.2085 0.188 Uiso 0.33 1 calc PR D 2
H42B H 0.4545 0.4287 0.2381 0.188 Uiso 0.33 1 calc PR D 2
N33 N 0.6296(13) 0.201(3) 0.3021(11) 0.076(2) Uani 0.33 1 d PD D 3
H33 H 0.6016 0.3590 0.2980 0.092 Uiso 0.33 1 calc PR D 3
C73 C 0.5625(16) 0.034(4) 0.2646(13) 0.075(3) Uani 0.33 1 d PD D 3
O73 O 0.5600(14) -0.221(2) 0.2612(12) 0.093(3) Uani 0.33 1 d PD D 3
N43 N 0.4535(14) 0.106(5) 0.2043(10) 0.125(6) Uani 0.33 1 d PD D 3
H43A H 0.4356 0.2679 0.1947 0.188 Uiso 0.33 1 calc PR D 3
H43B H 0.4062 -0.0133 0.1779 0.188 Uiso 0.33 1 calc PR D 3
O51 O 1.2140(15) 0.923(5) 0.3127(13) 0.094(3) Uani 0.30 1 d P . .
O52 O 0.3569(15) 0.633(4) 0.2117(11) 0.094(3) Uani 0.22 1 d P . .
O53 O 1.249(3) 0.904(8) 0.331(2) 0.094(3) Uani 0.20 1 d P . .
O54 O 0.274(2) -0.047(5) 0.1411(16) 0.094(3) Uani 0.16 1 d P . .
O55 O 0.221(3) -0.017(7) 0.203(2) 0.094(3) Uani 0.12 1 d P . .

loop_
_atom_site_aniso_label
_atom_site_aniso_U_11
_atom_site_aniso_U_22
_atom_site_aniso_U_33
_atom_site_aniso_U_23
_atom_site_aniso_U_13
_atom_site_aniso_U_12
O1 0.0856(18) 0.0487(15) 0.0704(17) -0.0080(13) 0.0321(14) -0.0104(13)
O2 0.099(3) 0.123(3) 0.095(3) 0.024(3) -0.022(2) -0.034(3)
O3 0.244(5) 0.074(2) 0.0585(18) -0.0088(17) 0.037(3) -0.050(3)
O5 0.0357(11) 0.0587(14) 0.0601(13) -0.0022(11) 0.0115(9) -0.0023(10)
O6 0.0364(12) 0.0742(19) 0.109(2) -0.0064(18) 0.0060(13) 0.0068(13)
N1 0.0373(13) 0.0492(15) 0.0656(17) 0.0006(13) 0.0172(11) 0.0000(12)
N2 0.0330(13) 0.064(2) 0.115(3) -0.006(2) 0.0216(16) -0.0079(14)
C1 0.063(2) 0.048(2) 0.063(2) -0.0002(17) 0.0203(16) -0.0030(17)
C2 0.113(4) 0.058(2) 0.061(2) -0.007(2) 0.014(2) -0.027(3)
C3 0.140(4) 0.050(2) 0.056(2) -0.0038(19) 0.029(2) -0.009(3)
C4 0.098(3) 0.047(2) 0.064(2) -0.0027(18) 0.033(2) 0.000(2)
C5 0.102(3) 0.063(3) 0.102(3) 0.018(3) 0.051(3) 0.018(3)
C6 0.171(6) 0.064(3) 0.082(3) 0.019(3) 0.076(3) 0.027(3)
C7 0.315(12) 0.062(3) 0.079(3) -0.002(3) 0.094(5) 0.001(5)
C10 0.0397(15) 0.0425(17) 0.0548(17) -0.0087(14) 0.0139(13) -0.0040(13)
C11 0.0502(17) 0.0457(18) 0.0613(19) -0.0123(16) 0.0225(15) -0.0076(15)
C12 0.056(2) 0.052(2) 0.084(3) -0.009(2) 0.0298(19) -0.0146(18)
C13 0.0333(15) 0.059(2) 0.082(3) -0.011(2) 0.0153(16) -0.0029(16)
O41 0.136(6) 0.083(4) 0.049(5) 0.017(3) 0.039(4) 0.032(4)
C81 0.108(7) 0.105(10) 0.095(12) 0.028(9) 0.039(8) 0.009(8)
O42 0.136(6) 0.083(4) 0.049(5) 0.017(3) 0.039(4) 0.032(4)
C82 0.108(7) 0.105(10) 0.095(12) 0.028(9) 0.039(8) 0.009(8)
O43 0.136(6) 0.083(4) 0.049(5) 0.017(3) 0.039(4) 0.032(4)
C83 0.108(7) 0.105(10) 0.095(12) 0.028(9) 0.039(8) 0.009(8)
N31 0.074(4) 0.069(6) 0.091(6) 0.007(5) 0.038(4) -0.022(4)
C71 0.084(5) 0.074(9) 0.068(5) -0.009(8) 0.011(4) -0.031(7)
O71 0.069(4) 0.070(6) 0.134(7) 0.028(5) -0.021(4) -0.014(4)
N41 0.098(4) 0.191(18) 0.086(8) -0.022(8) 0.001(5) -0.031(9)
N32 0.074(4) 0.069(6) 0.091(6) 0.007(5) 0.038(4) -0.022(4)
C72 0.084(5) 0.074(9) 0.068(5) -0.009(8) 0.011(4) -0.031(7)
O72 0.069(4) 0.070(6) 0.134(7) 0.028(5) -0.021(4) -0.014(4)
N42 0.098(4) 0.191(18) 0.086(8) -0.022(8) 0.001(5) -0.031(9)
N33 0.074(4) 0.069(6) 0.091(6) 0.007(5) 0.038(4) -0.022(4)
C73 0.084(5) 0.074(9) 0.068(5) -0.009(8) 0.011(4) -0.031(7)
O73 0.069(4) 0.070(6) 0.134(7) 0.028(5) -0.021(4) -0.014(4)
N43 0.098(4) 0.191(18) 0.086(8) -0.022(8) 0.001(5) -0.031(9)
O51 0.083(7) 0.110(6) 0.086(6) -0.014(5) -0.001(4) -0.027(6)
O52 0.083(7) 0.110(6) 0.086(6) -0.014(5) -0.001(4) -0.027(6)
O53 0.083(7) 0.110(6) 0.086(6) -0.014(5) -0.001(4) -0.027(6)
O54 0.083(7) 0.110(6) 0.086(6) -0.014(5) -0.001(4) -0.027(6)
O55 0.083(7) 0.110(6) 0.086(6) -0.014(5) -0.001(4) -0.027(6)

loop_
_atom_type_symbol
_atom_type_description
_atom_type_scat_dispersion_real
_atom_type_scat_dispersion_imag
_atom_type_scat_source
C C 0.0181 0.0091 'International Tables Vol C Tables 4.2.6.8 and 6.1.1.4'
H H 0.0000 0.0000 'International Tables Vol C Tables 4.2.6.8 and 6.1.1.4'
N N 0.0311 0.0180 'International Tables Vol C Tables 4.2.6.8 and 6.1.1.4'
O O 0.0492 0.0322 'International Tables Vol C Tables 4.2.6.8 and 6.1.1.4'

loop_
_geom_angle_atom_site_label_1
_geom_angle_atom_site_label_2
_geom_angle_atom_site_label_3
_geom_angle_site_symmetry_3
_geom_angle
_geom_angle_publ_flag
C4 O1 C1 . 108.7(3) y
C2 O2 H2 . 109.5 ?
C7 O3 C3 . 108.8(5) y
C13 N1 C10 . 126.3(3) y
C13 N1 H1 . 116.9 ?
C10 N1 H1 . 116.9 ?
C12 N2 C13 . 122.7(3) y
C12 N2 H2A . 118.6 ?
C13 N2 H2A . 118.6 ?
O1 C1 C11 . 109.7(3) y
O1 C1 C2 . 106.0(3) y
C11 C1 C2 . 112.7(3) y
O1 C1 H1A . 109.5 ?
C11 C1 H1A . 109.5 ?
C2 C1 H1A . 109.5 ?
O2 C2 C3 . 111.8(4) y
O2 C2 C1 . 110.9(4) y
C3 C2 C1 . 98.9(4) y
O2 C2 H2C . 111.5 ?
C3 C2 H2C . 111.5 ?
C1 C2 H2C . 111.5 ?
O3 C3 C2 . 116.5(5) y
O3 C3 C4 . 109.9(4) y
C2 C3 C4 . 103.1(4) y
O3 C3 H3A . 109 ?
C2 C3 H3A . 109 ?
C4 C3 H3A . 109 ?
O1 C4 C5 . 115.9(4) y
O1 C4 C3 . 102.4(3) y
C5 C4 C3 . 112.1(4) y
O1 C4 H4A . 108.7 ?
C5 C4 H4A . 108.7 ?
C3 C4 H4A . 108.7 ?
N32 C5 N31 . 11.80(15) y
N32 C5 N33 . 23.9(8) y
N31 C5 N33 . 27.9(7) y
N32 C5 C4 . 115.4(9) y
N31 C5 C4 . 103.6(1) y
N33 C5 C4 . 114.0(8) y
N32 C5 C6 . 105.30(11) y
N31 C5 C6 . 109.2(9) y
N33 C5 C6 . 125.9(8) y
C4 C5 C6 . 105.4(4) y
N32 C5 H5A . 105.3 ?
N31 C5 H5A . 112.7 ?
N33 C5 H5A . 84.9 ?
C4 C5 H5A . 112.7 ?
C6 C5 H5A . 112.7 ?
N32 C5 H5B . 110.1 ?
N31 C5 H5B . 117.5 ?
N33 C5 H5B . 89.7 ?
C4 C5 H5B . 110.1 ?
C6 C5 H5B . 110.1 ?
H5A C5 H5B . 4.9 ?
N32 C5 H5C . 123.2 ?
N31 C5 H5C . 130.7 ?
N33 C5 H5C . 102.8 ?
C4 C5 H5C . 102.8 ?
C6 C5 H5C . 102.8 ?
H5A C5 H5C . 18 ?
H5B C5 H5C . 13.2 ?
O41 C6 O42 . 16.0(1) y
O41 C6 C5 . 123.1(7) y
O42 C6 C5 . 109.7(9) y
O41 C6 C7 . 97.1(6) y
O42 C6 C7 . 96.7(1) y
C5 C6 C7 . 113.9(2) y
O41 C6 O43 . 38.8(7) y
O42 C6 O43 . 30.8(1) y
C5 C6 O43 . 85.5(6) y
C7 C6 O43 . 125.0(6) y
O41 C6 H6A . 107.2 ?
O42 C6 H6A . 122.1 ?
C5 C6 H6A . 107.2 ?
C7 C6 H6A . 107.2 ?
O43 C6 H6A . 115.4 ?
O41 C6 H6B . 97.3 ?
O42 C6 H6B . 111.9 ?
C5 C6 H6B . 111.9 ?
C7 C6 H6B . 111.9 ?
O43 C6 H6B . 106 ?
H6A C6 H6B . 10.3 ?
O41 C6 H6C . 101.4 ?
O42 C6 H6C . 116.2 ?
C5 C6 H6C . 110 ?
C7 C6 H6C . 110 ?
O43 C6 H6C . 110 ?
H6A C6 H6C . 6 ?
H6B C6 H6C . 4.3 ?
O3 C7 C6 . 112.6(2) y
O3 C7 H7A . 109.1 ?
C6 C7 H7A . 109.1 ?
O3 C7 H7B . 109.1 ?
C6 C7 H7B . 109.1 ?
H7A C7 H7B . 107.8 ?
O5 C10 N1 . 118.8(3) y
O5 C10 C11 . 125.2(3) y
N1 C10 C11 . 116.0(3) y
C12 C11 C10 . 117.9(4) y
C12 C11 C1 . 124.2(3) y
C10 C11 C1 . 117.9(3) y
C11 C12 N2 . 122.9(3) y
C11 C12 H12 . 118.6 ?
N2 C12 H12 . 118.6 ?
O6 C13 N2 . 124.0(3) y
O6 C13 N1 . 121.8(4) y
N2 C13 N1 . 114.2(3) y
C6 O41 C81 . 112.4(9) y
C82 O42 C6 . 108.80(14) y
O42 C82 H82A . 109.5 ?
O42 C82 H82B . 109.5 ?
H82A C82 H82B . 109.5 ?
O42 C82 H82C . 109.5 ?
H82A C82 H82C . 109.5 ?
H82B C82 H82C . 109.5 ?
C83 O43 C6 . 103.00(13) y
C71 N31 C5 . 113.70(13) y
C71 N31 H31 . 123.1 ?
C5 N31 H31 . 123.1 ?
O71 C71 N31 . 139.00(16) y
O71 C71 N41 . 104.00(15) y
N31 C71 N41 . 116.10(16) y
C71 N41 O52 . 162(2) y
C71 N41 H41A . 120 ?
O52 N41 H41A . 77.1 ?
C71 N41 H41B . 120 ?
O52 N41 H41B . 43.4 ?
H41A N41 H41B . 120 ?
C72 N32 C5 . 109.80(13) y
C72 N32 H32 . 125.1 ?
C5 N32 H32 . 125.1 ?
O72 C72 N32 . 124.60(13) y
O72 C72 N42 . 122.50(17) y
N32 C72 N42 . 113.00(15) y
C72 N42 H42A . 120 ?
C72 N42 H42B . 120 ?
H42A N42 H42B . 120 ?
C73 N33 C5 . 126.00(15) y
C73 N33 H33 . 117 ?
C5 N33 H33 . 117 ?
N33 C73 O73 . 137.00(16) y
N33 C73 N43 . 120.40(18) y
O73 C73 N43 . 102.60(16) y
C73 N43 H43A . 120 ?
C73 N43 H43B . 120 ?
H43A N43 H43B . 120 ?
O54 O55 O51 1_445 148(3) y

loop_
_geom_bond_atom_site_label_1
_geom_bond_atom_site_label_2
_geom_bond_site_symmetry_2
_geom_bond_distance
_geom_bond_publ_flag
O1 C4 . 1.451(5) y
O1 C1 . 1.452(4) y
O2 C2 . 1.399(7) y
O2 H2 . 0.82 ?
O3 C7 . 1.420(6) y
O3 C3 . 1.427(6) y
O5 C10 . 1.241(3) y
O6 C13 . 1.232(5) y
N1 C13 . 1.368(4) y
N1 C10 . 1.373(4) y
N1 H1 . 0.86 ?
N2 C12 . 1.359(5) y
N2 C13 . 1.368(5) y
N2 H2a . 0.86 ?
C1 C11 . 1.512(5) y
C1 C2 . 1.553(6) y
C1 H1a . 0.98 ?
C2 C3 . 1.500(6) y
C2 H2c . 0.98 ?
C3 C4 . 1.501(6) y
C3 H3a . 0.98 ?
C4 C5 . 1.500(6) y
C4 H4a . 0.98 ?
C5 N32 . 1.406(13) y
C5 N31 . 1.431(13) y
C5 N33 . 1.499(13) y
C5 C6 . 1.538(7) y
C5 H5a . 0.98 ?
C5 H5b . 0.98 ?
C5 H5c . 0.98 ?
C6 O41 . 1.420(9) y
C6 O42 . 1.450(14) y
C6 C7 . 1.5521 y
C6 O43 . 1.609(14) y
C6 H6a . 0.98 ?
C6 H6b . 0.98 ?
C6 H6c . 0.98 ?
C7 H7a . 0.97 ?
C7 H7b . 0.97 ?
C10 C11 . 1.440(5) y
C11 C12 . 1.330(5) y
C12 H12 . 0.93 ?
O41 C81 . 1.430(13) y
C81 H81a . 0.96 ?
C81 H81b . 0.96 ?
C81 H81c . 0.96 ?
O42 C82 . 1.430(17) y
C82 H82a . 0.96 ?
C82 H82b . 0.96 ?
C82 H82c . 0.96 ?
O43 C83 . 1.416(17) y
C83 H83a . 0.96 ?
C83 H83b . 0.96 ?
C83 H83c . 0.96 ?
N31 C71 . 1.263(16) y
N31 H31 . 0.86 ?
C71 O71 . 1.239(18) y
C71 N41 . 1.412(16) y
N41 O52 . 1.79(3) y
N41 H41a . 0.86 ?
N41 H41b . 0.86 ?
N32 C72 . 1.310(16) y
N32 H32 . 0.86 ?
C72 O72 . 1.292(17) y
C72 N42 . 1.388(16) y
N42 H42a . 0.86 ?
N42 H42b . 0.86 ?
N33 C73 . 1.212(16) y
N33 H33 . 0.86 ?
C73 O73 . 1.31(2) y
C73 N43 . 1.441(16) y
N43 H43a . 0.86 ?
N43 H43b . 0.86 ?
O51 O55 1_665 1.71(4) y
O54 O55 . 1.13(3) y
O55 O51 1_445 1.71(4) y

loop_
_geom_hbond_atom_site_label_D
_geom_hbond_atom_site_label_H
_geom_hbond_atom_site_label_A
_geom_hbond_distance_DH
_geom_hbond_distance_HA
_geom_hbond_distance_DA
_geom_hbond_angle_DHA
_geom_hbond_site_symmetry_A
O2 H2 O53 0.82 2.06 2.85(4) 159.6 .
O2 H2 O51 0.82 2.01 2.74(3) 148 .
N1 H1 O5 0.86 1.99 2.832(4) 165.9 2_755
N2 H2A O6 0.86 1.97 2.823(4) 170.6 2_645
N41 H41B O71 0.86 2.43 3.26(3) 162.4 1_565
N41 H41A O55 0.86 2.3 3.10(4) 154.4 .
N41 H41A O54 0.86 2.36 3.16(3) 154.9 .
N32 H32 O72 0.86 2.37 3.154(18) 152.7 1_565
N42 H42A O54 0.86 1.94 2.80(3) 175.5 .
N42 H42A O55 0.86 2.07 2.84(4) 149.7 .
N33 H33 O73 0.86 2.26 3.098(19) 166.3 1_565
N43 H43A O52 0.86 2.07 2.88(4) 159.1 .
N43 H43B O52 0.86 1.96 2.62(3) 133 1_545
N43 H43B O55 0.86 1.98 2.48(3) 116 .

loop_
_geom_torsion_atom_site_label_1
_geom_torsion_atom_site_label_2
_geom_torsion_atom_site_label_3
_geom_torsion_atom_site_label_4
_geom_torsion
_geom_torsion_publ_flag
C4 O1 C1 C11 -119.2(3) y
C4 O1 C1 C2 2.7(4) y
O1 C1 C2 O2 88.9(4) y
C11 C1 C2 O2 -151.0(3) y
O1 C1 C2 C3 -28.6(4) y
C11 C1 C2 C3 91.4(4) y
C7 O3 C3 C2 178.6(4) y
C7 O3 C3 C4 -64.7(6) y
O2 C2 C3 O3 47.0(6) y
C1 C2 C3 O3 163.9(4) y
O2 C2 C3 C4 -73.4(5) y
C1 C2 C3 C4 43.5(5) y
C1 O1 C4 C5 146.9(4) y
C1 O1 C4 C3 24.6(5) y
O3 C3 C4 O1 -168.3(4) y
C2 C3 C4 O1 -43.5(5) y
O3 C3 C4 C5 66.9(7) y
C2 C3 C4 C5 -168.3(4) y
O1 C4 C5 N32 -56.5(1) y
C3 C4 C5 N32 60.40(11) y
O1 C4 C5 N31 -57.6(8) y
C3 C4 C5 N31 59.3(8) y
O1 C4 C5 N33 -30.2(8) y
C3 C4 C5 N33 86.8(9) y
O1 C4 C5 C6 -172.3(3) y
C3 C4 C5 C6 -55.3(5) y
N32 C5 C6 O41 41.8(1) y
N31 C5 C6 O41 53.50(11) y
N33 C5 C6 O41 28.10(11) y
C4 C5 C6 O41 164.3(7) y
N32 C5 C6 O42 32.20(13) y
N31 C5 C6 O42 43.90(14) y
N33 C5 C6 O42 18.50(13) y
C4 C5 C6 O42 154.70(11) y
N32 C5 C6 C7 -74.9(7) y
N31 C5 C6 C7 -63.2(9) y
N33 C5 C6 C7 -88.6(8) y
C4 C5 C6 C7 47.5(4) y
N32 C5 C6 O43 51.5(8) y
N31 C5 C6 O43 63.2(1) y
N33 C5 C6 O43 37.8(1) y
C4 C5 C6 O43 174.0(6) y
C3 O3 C7 C6 57.1(4) y
O41 C6 C7 O3 178.0(6) y
O42 C6 C7 O3 -165.9(8) y
C5 C6 C7 O3 -50.9(3) y
O43 C6 C7 O3 -152.7(7) y
C13 N1 C10 O5 -179.1(3) y
C13 N1 C10 C11 0.6(5) y
O5 C10 C11 C12 -179.4(3) y
N1 C10 C11 C12 1.0(5) y
O5 C10 C11 C1 2.5(5) y
N1 C10 C11 C1 -177.2(3) y
O1 C1 C11 C12 3.9(5) y
C2 C1 C11 C12 -113.9(4) y
O1 C1 C11 C10 -178.0(3) y
C2 C1 C11 C10 64.1(4) y
C10 C11 C12 N2 -0.8(6) y
C1 C11 C12 N2 177.2(3) y
C13 N2 C12 C11 -1.0(6) y
C12 N2 C13 O6 -177.0(4) y
C12 N2 C13 N1 2.4(5) y
C10 N1 C13 O6 177.2(4) y
C10 N1 C13 N2 -2.3(5) y
O42 C6 O41 C81 100(6) y
C5 C6 O41 C81 64.80(12) y
C7 C6 O41 C81 -170.5(1) y
O43 C6 O41 C81 49.30(14) y
O41 C6 O42 C82 -83(6) y
C5 C6 O42 C82 66.80(18) y
C7 C6 O42 C82 -174.80(16) y
O43 C6 O42 C82 26.70(15) y
O41 C6 O43 C83 -32.20(17) y
O42 C6 O43 C83 -57(2) y
C5 C6 O43 C83 160.80(17) y
C7 C6 O43 C83 -83.10(17) y
N32 C5 N31 C71 -51(6) y
N33 C5 N31 C71 9(3) y
C4 C5 N31 C71 125(2) y
C6 C5 N31 C71 -123(2) y
C5 N31 C71 O71 -18(7) y
C5 N31 C71 N41 175(3) y
O71 C71 N41 O52 -159(7) y
N31 C71 N41 O52 13(10) y
N31 C5 N32 C72 114(8) y
N33 C5 N32 C72 17(3) y
C4 C5 N32 C72 109(2) y
C6 C5 N32 C72 -135(2) y
C5 N32 C72 O72 14(5) y
C5 N32 C72 N42 -166(3) y
N32 C5 N33 C73 -160(5) y
N31 C5 N33 C73 174(4) y
C4 C5 N33 C73 101.00(19) y
C6 C5 N33 C73 -125.90(19) y
C5 N33 C73 O73 9(4) y
C5 N33 C73 N43 -169.70(16) y
